data_4506039
loop_
_publ_author_name
'Yu, Xin'
'Mailman, Aaron'
'Lekin, Kristina'
'Assoud, Abdeljalil'
'Dube, Paul A.'
'Oakley, Richard T.'

_publ_section_title
;
 A Bimodal Oxobenzene-bridged Bisdithiazolyl Radical Conductor
;
_journal_issue 5
_journal_name_full 'Crystal Growth &amp; Design'
_journal_page_first 2485
_journal_paper_doi 10.1021/cg300107t
_journal_volume 12
_journal_year 2012
_chemical_formula_sum 'C10.5 H3.75 N3 O1.5 S6'
_chemical_formula_weight 388.28
_chemical_name_systematic
; 
 ? 
;
_space_group_IT_number 15
_symmetry_space_group_name_Hall '-C 2yc'
_symmetry_space_group_name_H-M 'C 1 2/c 1'
_atom_sites_solution_hydrogens geom
_atom_sites_solution_primary direct
_atom_sites_solution_secondary difmap
_audit_creation_method SHELXL-97
_cell_angle_alpha 90.00
_cell_angle_beta 95.687(2)
_cell_angle_gamma 90.00
_cell_formula_units_Z 8
_cell_length_a 25.828(3)
_cell_length_b 14.5799(14)
_cell_length_c 7.3586(7)
_cell_measurement_temperature 296(2)
_cell_volume 2757.4(5)
_computing_structure_refinement 'SHELXL-97 (Sheldrick, 1997)'
_computing_structure_solution 'SHELXS-97 (Sheldrick, 1990)'
_diffrn_ambient_temperature 296(2)
_diffrn_measured_fraction_theta_full 0.998
_diffrn_measured_fraction_theta_max 0.998
_diffrn_radiation_monochromator graphite
_diffrn_radiation_source 'fine-focus sealed tube'
_diffrn_radiation_type MoK\a
_diffrn_radiation_wavelength 0.71073
_diffrn_reflns_av_R_equivalents 0.0596
_diffrn_reflns_av_sigmaI/netI 0.0648
_diffrn_reflns_limit_h_max 36
_diffrn_reflns_limit_h_min -30
_diffrn_reflns_limit_k_max 20
_diffrn_reflns_limit_k_min -20
_diffrn_reflns_limit_l_max 10
_diffrn_reflns_limit_l_min -10
_diffrn_reflns_number 13433
_diffrn_reflns_theta_full 30.00
_diffrn_reflns_theta_max 30.00
_diffrn_reflns_theta_min 2.76
_exptl_absorpt_coefficient_mu 0.993
_exptl_absorpt_correction_T_max 0.9614
_exptl_absorpt_correction_T_min 0.8261
_exptl_absorpt_correction_type empirical
_exptl_crystal_density_diffrn 1.871
_exptl_crystal_density_method 'not measured'
_exptl_crystal_F_000 1566
_exptl_crystal_size_max 0.20
_exptl_crystal_size_mid 0.05
_exptl_crystal_size_min 0.04
_refine_diff_density_max 0.395
_refine_diff_density_min -0.368
_refine_diff_density_rms 0.076
_refine_ls_extinction_method none
_refine_ls_goodness_of_fit_ref 1.095
_refine_ls_hydrogen_treatment fixed
_refine_ls_matrix_type full
_refine_ls_number_parameters 192
_refine_ls_number_reflns 4020
_refine_ls_number_restraints 0
_refine_ls_restrained_S_all 1.095
_refine_ls_R_factor_all 0.1213
_refine_ls_R_factor_gt 0.0582
_refine_ls_shift/su_max 0.000
_refine_ls_shift/su_mean 0.000
_refine_ls_structure_factor_coef Fsqd
_refine_ls_weighting_details 'calc w=1/[\s^2^(Fo^2^)+(0.0013P)^2^+5.5498P] where P=(Fo^2^+2Fc^2^)/3'
_refine_ls_weighting_scheme calc
_refine_ls_wR_factor_gt 0.0774
_refine_ls_wR_factor_ref 0.0960
_reflns_number_gt 2176
_reflns_number_total 4020
_reflns_threshold_expression >2sigma(I)
_cod_data_source_file cg300107t_si_002.cif
_cod_data_source_block xy354
_cod_original_sg_symbol_H-M C2/c
_cod_original_formula_sum 'C10.50 H3.75 N3 O1.50 S6'
_cod_database_code 4506039

loop_
_symmetry_equiv_pos_as_xyz
'x, y, z'
'-x, y, -z+1/2'
'x+1/2, y+1/2, z'
'-x+1/2, y+1/2, -z+1/2'
'-x, -y, -z'
'x, -y, z-1/2'
'-x+1/2, -y+1/2, -z'
'x+1/2, -y+1/2, z-1/2'

loop_
_atom_site_label
_atom_site_type_symbol
_atom_site_fract_x
_atom_site_fract_y
_atom_site_fract_z
_atom_site_U_iso_or_equiv
_atom_site_adp_type
_atom_site_occupancy
_atom_site_symmetry_multiplicity
_atom_site_calc_flag
_atom_site_refinement_flags
S3A S 0.08977(4) -0.19283(7) -0.03752(17) 0.0555(3) Uani 1 1 d .
S4A S 0.06065(4) -0.05858(7) -0.06434(16) 0.0545(3) Uani 1 1 d .
S1A S 0.26861(4) 0.18504(7) 0.28730(19) 0.0632(4) Uani 1 1 d .
S2A S 0.19678(4) 0.22174(6) 0.15578(17) 0.0552(3) Uani 1 1 d .
O1A O 0.23947(10) -0.11224(17) 0.2521(4) 0.0565(8) Uani 1 1 d .
N1A N 0.26179(12) 0.0748(2) 0.2801(5) 0.0513(9) Uani 1 1 d .
N2A N 0.14575(12) -0.1696(2) 0.0710(5) 0.0474(8) Uani 1 1 d .
C2A C 0.15656(13) -0.0820(2) 0.0950(5) 0.0393(8) Uani 1 1 d .
C3A C 0.11991(13) -0.0134(3) 0.0301(5) 0.0414(9) Uani 1 1 d .
C4A C 0.12948(14) 0.0812(2) 0.0452(5) 0.0424(9) Uani 1 1 d .
C5A C 0.17743(14) 0.1074(2) 0.1291(5) 0.0408(9) Uani 1 1 d .
C6A C 0.21703(13) 0.0445(2) 0.2007(5) 0.0404(9) Uani 1 1 d .
C1A C 0.20759(14) -0.0561(2) 0.1888(5) 0.0400(8) Uani 1 1 d .
C7A C 0.08952(16) 0.1502(3) -0.0276(6) 0.0564(11) Uani 1 1 d .
H7AA H 0.1029 0.2110 -0.0049 0.085 Uiso 1 1 calc R
H7AB H 0.0584 0.1423 0.0321 0.085 Uiso 1 1 calc R
H7AC H 0.0817 0.1413 -0.1567 0.085 Uiso 1 1 calc R
S1B S 0.35687(4) -0.05515(8) 0.2811(2) 0.0642(4) Uani 1 1 d .
S2B S 0.39419(4) 0.07224(8) 0.27998(18) 0.0601(3) Uani 1 1 d .
O1B O 0.5000 -0.2166(3) 0.2500 0.0708(14) Uani 1 2 d S
N1B N 0.40783(12) -0.1199(2) 0.2746(5) 0.0593(10) Uani 1 1 d .
C2B C 0.45247(14) -0.0776(2) 0.2639(6) 0.0463(9) Uani 1 1 d .
C3B C 0.45433(14) 0.0207(3) 0.2634(6) 0.0447(9) Uani 1 1 d .
C4B C 0.5000 0.0706(3) 0.2500 0.0433(12) Uani 1 2 d S
C1B C 0.5000 -0.1321(4) 0.2500 0.0478(14) Uani 1 2 d S
C5B C 0.5000 0.1731(4) 0.2500 0.0636(18) Uani 1 2 d S
H5BA H 0.5346 0.1950 0.2397 0.095 Uiso 0.50 1 calc PR
H5BB H 0.4882 0.1950 0.3618 0.095 Uiso 0.50 1 calc PR
H5BC H 0.4772 0.1950 0.1485 0.095 Uiso 0.50 1 calc PR

loop_
_atom_site_aniso_label
_atom_site_aniso_U_11
_atom_site_aniso_U_22
_atom_site_aniso_U_33
_atom_site_aniso_U_23
_atom_site_aniso_U_13
_atom_site_aniso_U_12
S3A 0.0467(6) 0.0502(6) 0.0683(8) -0.0075(5) -0.0007(5) -0.0114(5)
S4A 0.0357(5) 0.0615(6) 0.0645(8) -0.0061(6) -0.0049(5) 0.0000(5)
S1A 0.0490(6) 0.0448(6) 0.0947(10) -0.0115(6) 0.0015(6) -0.0099(5)
S2A 0.0519(6) 0.0346(5) 0.0800(9) -0.0007(5) 0.0116(6) -0.0019(4)
O1A 0.0387(15) 0.0402(14) 0.088(2) 0.0075(14) -0.0070(15) 0.0042(12)
N1A 0.0418(18) 0.0448(17) 0.066(2) -0.0058(16) -0.0020(17) -0.0034(15)
N2A 0.0431(18) 0.0390(16) 0.059(2) -0.0046(15) 0.0011(16) -0.0024(14)
C2A 0.0332(19) 0.0357(17) 0.050(2) -0.0016(16) 0.0063(17) 0.0006(15)
C3A 0.0292(18) 0.048(2) 0.047(2) -0.0033(18) 0.0043(17) 0.0009(16)
C4A 0.039(2) 0.0417(19) 0.046(2) -0.0018(17) 0.0048(18) 0.0046(16)
C5A 0.042(2) 0.0323(17) 0.049(2) -0.0005(16) 0.0099(18) 0.0009(15)
C6A 0.0306(18) 0.0389(18) 0.052(3) -0.0011(17) 0.0055(17) -0.0018(15)
C1A 0.0336(19) 0.0363(18) 0.050(2) -0.0001(16) 0.0047(17) -0.0001(15)
C7A 0.054(3) 0.054(2) 0.059(3) 0.006(2) -0.002(2) 0.016(2)
S1B 0.0353(5) 0.0634(7) 0.0932(10) -0.0031(6) 0.0034(6) -0.0039(5)
S2B 0.0403(6) 0.0548(6) 0.0848(9) -0.0027(6) 0.0045(6) 0.0062(5)
O1B 0.051(3) 0.036(2) 0.122(4) 0.000 -0.008(3) 0.000
N1B 0.0337(18) 0.052(2) 0.090(3) -0.0014(19) -0.0015(19) -0.0080(15)
C2B 0.0338(19) 0.0405(19) 0.063(3) 0.0022(19) -0.0036(19) -0.0047(16)
C3B 0.036(2) 0.047(2) 0.050(3) -0.0008(18) -0.0041(18) 0.0000(16)
C4B 0.040(3) 0.041(3) 0.049(3) 0.000 0.001(3) 0.000
C1B 0.039(3) 0.044(3) 0.058(4) 0.000 -0.011(3) 0.000
C5B 0.067(4) 0.040(3) 0.085(5) 0.000 0.016(4) 0.000

loop_
_atom_type_symbol
_atom_type_description
_atom_type_scat_dispersion_real
_atom_type_scat_dispersion_imag
_atom_type_scat_source
C C 0.0033 0.0016 'International Tables Vol C Tables 4.2.6.8 and 6.1.1.4'
H H 0.0000 0.0000 'International Tables Vol C Tables 4.2.6.8 and 6.1.1.4'
N N 0.0061 0.0033 'International Tables Vol C Tables 4.2.6.8 and 6.1.1.4'
O O 0.0106 0.0060 'International Tables Vol C Tables 4.2.6.8 and 6.1.1.4'
S S 0.1246 0.1234 'International Tables Vol C Tables 4.2.6.8 and 6.1.1.4'

loop_
_geom_angle_atom_site_label_1
_geom_angle_atom_site_label_2
_geom_angle_atom_site_label_3
_geom_angle
_geom_angle_site_symmetry_1
_geom_angle_site_symmetry_3
N2A S3A S4A 98.40(12) . .
C3A S4A S3A 91.30(13) . .
N1A S1A S2A 98.72(13) . .
C5A S2A S1A 92.24(14) . .
C6A N1A S1A 115.8(3) . .
C2A N2A S3A 115.9(3) . .
N2A C2A C3A 120.7(3) . .
N2A C2A C1A 118.6(3) . .
C3A C2A C1A 120.7(3) . .
C4A C3A C2A 123.8(3) . .
C4A C3A S4A 122.9(3) . .
C2A C3A S4A 113.3(3) . .
C5A C4A C3A 116.7(3) . .
C5A C4A C7A 121.9(3) . .
C3A C4A C7A 121.3(3) . .
C4A C5A C6A 124.2(3) . .
C4A C5A S2A 123.2(3) . .
C6A C5A S2A 112.5(3) . .
N1A C6A C5A 120.7(3) . .
N1A C6A C1A 119.1(3) . .
C5A C6A C1A 120.1(3) . .
O1A C1A C2A 123.0(3) . .
O1A C1A C6A 122.6(3) . .
C2A C1A C6A 114.4(3) . .
N1B S1B S2B 98.09(12) . .
C3B S2B S1B 91.80(13) . .
C2B N1B S1B 116.5(3) . .
N1B C2B C3B 119.9(3) . .
N1B C2B C1B 119.5(3) . .
C3B C2B C1B 120.7(3) . .
C4B C3B C2B 123.3(4) . .
C4B C3B S2B 123.0(3) . .
C2B C3B S2B 113.6(3) . .
C3B C4B C3B 117.2(5) 2_655 .
C3B C4B C5B 121.4(2) 2_655 .
C3B C4B C5B 121.4(2) . .
O1B C1B C2B 122.6(2) . 2_655
O1B C1B C2B 122.6(2) . .
C2B C1B C2B 114.8(4) 2_655 .

loop_
_geom_bond_atom_site_label_1
_geom_bond_atom_site_label_2
_geom_bond_distance
_geom_bond_site_symmetry_2
S3A N2A 1.617(3) .
S3A S4A 2.0991(15) .
S4A C3A 1.746(4) .
S1A N1A 1.618(3) .
S1A S2A 2.0758(17) .
S2A C5A 1.746(3) .
O1A C1A 1.220(4) .
N1A C6A 1.319(4) .
N2A C2A 1.317(4) .
C2A C3A 1.426(5) .
C2A C1A 1.475(5) .
C3A C4A 1.404(5) .
C4A C5A 1.381(5) .
C4A C7A 1.501(5) .
C5A C6A 1.434(5) .
C6A C1A 1.488(5) .
S1B N1B 1.624(3) .
S1B S2B 2.0929(16) .
S2B C3B 1.741(4) .
O1B C1B 1.231(6) .
N1B C2B 1.316(4) .
C2B C3B 1.434(5) .
C2B C1B 1.475(5) .
C3B C4B 1.398(4) .
C4B C3B 1.398(4) 2_655
C4B C5B 1.494(7) .
C1B C2B 1.475(5) 2_655
